data_7154591
loop_
_publ_author_name
'Manoharan, Ramasamy'
'Jeganmohan, Masilamani'

_publ_section_title
;
 Ruthenium-catalyzed cyclization of N-carbamoyl indolines with alkynes: an
 efficient route to pyrroloquinolinones.
;
_journal_issue 35
_journal_name_full 'Organic &amp; biomolecular chemistry'
_journal_page_first 9276
_journal_page_last 9284
_journal_paper_doi 10.1039/c5ob01146a
_journal_volume 13
_journal_year 2015
_chemical_formula_moiety 'C18 H15 N O'
_chemical_formula_sum 'C18 H15 N O'
_chemical_formula_weight 261.31
_space_group_crystal_system monoclinic
_space_group_IT_number 14
_space_group_name_Hall '-P 2yn'
_space_group_name_H-M_alt 'P 1 21/n 1'
_symmetry_space_group_name_Hall '-P 2yn'
_symmetry_space_group_name_H-M 'P 1 21/n 1'
_atom_sites_solution_hydrogens geom
_audit_creation_method SHELXL-2014/6
_audit_update_record
;
2015-04-16 deposited with the CCDC.
2015-07-09 downloaded from the CCDC.
;
_cell_angle_alpha 90
_cell_angle_beta 108.801(5)
_cell_angle_gamma 90
_cell_formula_units_Z 4
_cell_length_a 7.6266(8)
_cell_length_b 18.5193(18)
_cell_length_c 10.0793(10)
_cell_measurement_reflns_used 7665
_cell_measurement_temperature 100(2)
_cell_measurement_theta_max 68.43
_cell_measurement_theta_min 4.78
_cell_volume 1347.6(2)
_computing_structure_refinement 'SHELXL-2014/6 (Sheldrick, 2014)'
_diffrn_ambient_temperature 100(2)
_diffrn_measured_fraction_theta_full 1.000
_diffrn_measured_fraction_theta_max 0.999
_diffrn_measurement_device_type 'Bruker APEX-II CCD'
_diffrn_measurement_method '\f and \w scans'
_diffrn_radiation_type CuK\a
_diffrn_radiation_wavelength 1.54178
_diffrn_reflns_av_R_equivalents 0.0426
_diffrn_reflns_av_unetI/netI 0.0230
_diffrn_reflns_laue_measured_fraction_full 1.000
_diffrn_reflns_laue_measured_fraction_max 0.999
_diffrn_reflns_limit_h_max 9
_diffrn_reflns_limit_h_min -9
_diffrn_reflns_limit_k_max 22
_diffrn_reflns_limit_k_min -22
_diffrn_reflns_limit_l_max 12
_diffrn_reflns_limit_l_min -10
_diffrn_reflns_number 16428
_diffrn_reflns_point_group_measured_fraction_full 1.000
_diffrn_reflns_point_group_measured_fraction_max 0.999
_diffrn_reflns_theta_full 67.679
_diffrn_reflns_theta_max 68.371
_diffrn_reflns_theta_min 4.776
_exptl_absorpt_coefficient_mu 0.625
_exptl_crystal_colour colorless
_exptl_crystal_density_diffrn 1.288
_exptl_crystal_description block
_exptl_crystal_F_000 594
_exptl_crystal_recrystallization_method 'Re-crystallisation from solvent: dcm-ethylacetate'
_refine_diff_density_max 0.190
_refine_diff_density_min -0.115
_refine_diff_density_rms 0.032
_refine_ls_extinction_method none
_refine_ls_goodness_of_fit_ref 0.882
_refine_ls_hydrogen_treatment constr
_refine_ls_matrix_type full
_refine_ls_number_parameters 182
_refine_ls_number_reflns 2475
_refine_ls_number_restraints 0
_refine_ls_restrained_S_all 0.882
_refine_ls_R_factor_all 0.0540
_refine_ls_R_factor_gt 0.0405
_refine_ls_shift/su_max 0.000
_refine_ls_shift/su_mean 0.000
_refine_ls_structure_factor_coef Fsqd
_refine_ls_weighting_details 'w=1/[\s^2^(Fo^2^)+(0.1000P)^2^+0.2305P] where P=(Fo^2^+2Fc^2^)/3'
_refine_ls_weighting_scheme calc
_refine_ls_wR_factor_gt 0.1216
_refine_ls_wR_factor_ref 0.1389
_reflns_Friedel_coverage 0.000
_reflns_number_gt 1941
_reflns_number_total 2475
_reflns_threshold_expression 'I > 2\s(I)'
_cod_data_source_file c5ob01146a2.cif
_cod_data_source_block TRIAL1_a
_cod_depositor_comments 'Adding full bibliography for 7154591--7154592.cif.'
_cod_database_code 7154591
_shelx_space_group_comment
;
The symmetry employed for this shelxl refinement is uniquely defined
by the following loop, which should always be used as a source of
symmetry information in preference to the above space-group names.
They are only intended as comments.
;
_shelxl_version_number 2014/6

loop_
_space_group_symop_operation_xyz
'x, y, z'
'-x+1/2, y+1/2, -z+1/2'
'-x, -y, -z'
'x-1/2, -y-1/2, z-1/2'

loop_
_atom_site_label
_atom_site_type_symbol
_atom_site_fract_x
_atom_site_fract_y
_atom_site_fract_z
_atom_site_U_iso_or_equiv
_atom_site_adp_type
_atom_site_occupancy
_atom_site_site_symmetry_order
_atom_site_calc_flag
_atom_site_refinement_flags_posn
_atom_site_refinement_flags_adp
C1 C 0.23862(19) 0.35688(8) 0.79562(15) 0.0450(4) Uani 1 1 d . .
C2 C 0.2346(3) 0.37140(10) 1.04385(17) 0.0586(4) Uani 1 1 d . .
H2A H 0.3441 0.3406 1.0876 0.070 Uiso 1 1 calc R U
H2B H 0.1210 0.3431 1.0342 0.070 Uiso 1 1 calc R U
C3 C 0.2404(2) 0.44008(10) 1.13111(18) 0.0617(5) Uani 1 1 d . .
H3A H 0.1282 0.4437 1.1598 0.074 Uiso 1 1 calc R U
H3B H 0.3511 0.4402 1.2161 0.074 Uiso 1 1 calc R U
C4 C 0.2484(2) 0.50124(9) 1.03490(16) 0.0532(4) Uani 1 1 d . .
C5 C 0.2582(2) 0.57493(10) 1.0493(2) 0.0651(5) Uani 1 1 d . .
H5 H 0.2613 0.5967 1.1353 0.078 Uiso 1 1 calc R U
C6 C 0.2636(2) 0.61781(10) 0.9362(2) 0.0654(5) Uani 1 1 d . .
H6 H 0.2698 0.6688 0.9465 0.078 Uiso 1 1 calc R U
C7 C 0.2602(2) 0.58771(9) 0.81038(18) 0.0559(4) Uani 1 1 d . .
H7 H 0.2640 0.6181 0.7354 0.067 Uiso 1 1 calc R U
C8 C 0.25111(19) 0.51228(8) 0.79195(15) 0.0449(4) Uani 1 1 d . .
C9 C 0.24480(18) 0.47247(8) 0.90691(15) 0.0449(4) Uani 1 1 d . .
C10 C 0.25349(18) 0.47164(8) 0.66984(15) 0.0428(3) Uani 1 1 d . .
C11 C 0.2588(2) 0.51237(8) 0.54204(17) 0.0551(4) Uani 1 1 d . .
H11A H 0.2467 0.4783 0.4651 0.083 Uiso 1 1 calc R U
H11B H 0.3767 0.5383 0.5634 0.083 Uiso 1 1 calc R U
H11C H 0.1563 0.5470 0.5143 0.083 Uiso 1 1 calc R U
C12 C 0.25179(18) 0.39802(7) 0.67358(15) 0.0418(3) Uani 1 1 d . .
C13 C 0.2712(2) 0.35301(7) 0.55618(15) 0.0430(4) Uani 1 1 d . .
C14 C 0.1208(2) 0.31932(8) 0.46077(17) 0.0544(4) Uani 1 1 d . .
H14 H 0.0013 0.3237 0.4703 0.065 Uiso 1 1 calc R U
C15 C 0.1438(3) 0.27925(9) 0.35167(18) 0.0638(5) Uani 1 1 d . .
H15 H 0.0394 0.2575 0.2850 0.077 Uiso 1 1 calc R U
C16 C 0.3172(3) 0.27074(8) 0.33931(18) 0.0626(5) Uani 1 1 d . .
H16 H 0.3323 0.2427 0.2649 0.075 Uiso 1 1 calc R U
C17 C 0.4686(3) 0.30279(9) 0.43455(18) 0.0605(5) Uani 1 1 d . .
H17 H 0.5886 0.2965 0.4268 0.073 Uiso 1 1 calc R U
C18 C 0.4451(2) 0.34427(8) 0.54164(16) 0.0521(4) Uani 1 1 d . .
H18 H 0.5494 0.3671 0.6063 0.063 Uiso 1 1 calc R U
N1 N 0.23537(17) 0.39864(7) 0.90636(13) 0.0473(3) Uani 1 1 d . .
O1 O 0.23134(17) 0.29064(6) 0.79970(12) 0.0629(4) Uani 1 1 d . .

loop_
_atom_site_aniso_label
_atom_site_aniso_U_11
_atom_site_aniso_U_22
_atom_site_aniso_U_33
_atom_site_aniso_U_23
_atom_site_aniso_U_13
_atom_site_aniso_U_12
C1 0.0489(8) 0.0439(8) 0.0471(8) 0.0046(6) 0.0222(7) 0.0030(6)
C2 0.0663(10) 0.0722(11) 0.0433(9) 0.0093(7) 0.0260(8) 0.0030(8)
C3 0.0568(10) 0.0871(13) 0.0426(9) -0.0035(8) 0.0179(7) 0.0006(8)
C4 0.0436(8) 0.0703(10) 0.0450(8) -0.0098(7) 0.0133(6) 0.0012(7)
C5 0.0589(10) 0.0748(12) 0.0596(10) -0.0243(9) 0.0163(8) -0.0011(8)
C6 0.0653(11) 0.0547(10) 0.0745(12) -0.0200(9) 0.0201(9) -0.0037(8)
C7 0.0571(9) 0.0461(8) 0.0639(10) -0.0045(7) 0.0186(8) -0.0010(7)
C8 0.0414(8) 0.0461(8) 0.0476(8) -0.0018(6) 0.0151(6) 0.0008(6)
C9 0.0378(7) 0.0522(8) 0.0448(8) -0.0031(6) 0.0136(6) 0.0017(6)
C10 0.0424(8) 0.0430(7) 0.0444(8) 0.0032(6) 0.0157(6) 0.0007(6)
C11 0.0713(10) 0.0452(8) 0.0528(9) 0.0075(7) 0.0256(8) 0.0018(7)
C12 0.0437(7) 0.0414(8) 0.0426(8) 0.0024(6) 0.0171(6) 0.0011(5)
C13 0.0555(8) 0.0361(7) 0.0412(7) 0.0060(5) 0.0209(6) 0.0025(6)
C14 0.0592(9) 0.0490(8) 0.0541(9) 0.0006(7) 0.0172(7) 0.0014(7)
C15 0.0878(13) 0.0484(9) 0.0501(9) -0.0039(7) 0.0150(9) -0.0048(8)
C16 0.1071(14) 0.0429(8) 0.0499(9) 0.0033(7) 0.0422(10) 0.0072(9)
C17 0.0792(12) 0.0531(9) 0.0633(10) 0.0060(7) 0.0425(9) 0.0075(8)
C18 0.0598(9) 0.0505(8) 0.0515(9) 0.0022(7) 0.0255(7) 0.0013(7)
N1 0.0529(7) 0.0517(7) 0.0420(7) 0.0045(5) 0.0217(6) 0.0017(5)
O1 0.0923(9) 0.0441(6) 0.0656(7) 0.0078(5) 0.0441(7) -0.0001(5)

loop_
_atom_type_symbol
_atom_type_description
_atom_type_scat_dispersion_real
_atom_type_scat_dispersion_imag
_atom_type_scat_source
C C 0.0181 0.0091 'International Tables Vol C Tables 4.2.6.8 and 6.1.1.4'
H H 0.0000 0.0000 'International Tables Vol C Tables 4.2.6.8 and 6.1.1.4'
N N 0.0311 0.0180 'International Tables Vol C Tables 4.2.6.8 and 6.1.1.4'
O O 0.0492 0.0322 'International Tables Vol C Tables 4.2.6.8 and 6.1.1.4'

loop_
_geom_angle_atom_site_label_1
_geom_angle_atom_site_label_2
_geom_angle_atom_site_label_3
_geom_angle
O1 C1 N1 121.68(13)
O1 C1 C12 123.94(13)
N1 C1 C12 114.37(13)
N1 C2 C3 104.24(13)
N1 C2 H2A 110.9
C3 C2 H2A 110.9
N1 C2 H2B 110.9
C3 C2 H2B 110.9
H2A C2 H2B 108.9
C4 C3 C2 104.67(13)
C4 C3 H3A 110.8
C2 C3 H3A 110.8
C4 C3 H3B 110.8
C2 C3 H3B 110.8
H3A C3 H3B 108.9
C5 C4 C9 117.66(16)
C5 C4 C3 133.84(16)
C9 C4 C3 108.50(14)
C4 C5 C6 119.54(16)
C4 C5 H5 120.2
C6 C5 H5 120.2
C7 C6 C5 121.53(16)
C7 C6 H6 119.2
C5 C6 H6 119.2
C6 C7 C8 120.55(16)
C6 C7 H7 119.7
C8 C7 H7 119.7
C9 C8 C7 115.50(14)
C9 C8 C10 116.56(14)
C7 C8 C10 127.90(14)
N1 C9 C8 122.91(13)
N1 C9 C4 111.86(14)
C8 C9 C4 125.23(15)
C12 C10 C8 119.55(13)
C12 C10 C11 121.86(13)
C8 C10 C11 118.59(13)
C10 C11 H11A 109.5
C10 C11 H11B 109.5
H11A C11 H11B 109.5
C10 C11 H11C 109.5
H11A C11 H11C 109.5
H11B C11 H11C 109.5
C10 C12 C1 122.83(13)
C10 C12 C13 122.13(12)
C1 C12 C13 114.99(12)
C14 C13 C18 118.62(14)
C14 C13 C12 122.02(13)
C18 C13 C12 119.36(13)
C15 C14 C13 120.30(16)
C15 C14 H14 119.8
C13 C14 H14 119.8
C16 C15 C14 120.31(16)
C16 C15 H15 119.8
C14 C15 H15 119.8
C17 C16 C15 120.15(15)
C17 C16 H16 119.9
C15 C16 H16 119.9
C16 C17 C18 119.55(16)
C16 C17 H17 120.2
C18 C17 H17 120.2
C17 C18 C13 121.02(15)
C17 C18 H18 119.5
C13 C18 H18 119.5
C1 N1 C9 123.67(12)
C1 N1 C2 125.49(13)
C9 N1 C2 110.70(12)

loop_
_geom_bond_atom_site_label_1
_geom_bond_atom_site_label_2
_geom_bond_distance
C1 O1 1.2292(18)
C1 N1 1.3647(18)
C1 C12 1.4775(18)
C2 N1 1.4766(18)
C2 C3 1.539(2)
C2 H2A 0.9900
C2 H2B 0.9900
C3 C4 1.505(2)
C3 H3A 0.9900
C3 H3B 0.9900
C4 C5 1.372(2)
C4 C9 1.388(2)
C5 C6 1.400(3)
C5 H5 0.9500
C6 C7 1.378(2)
C6 H6 0.9500
C7 C8 1.408(2)
C7 H7 0.9500
C8 C9 1.387(2)
C8 C10 1.4477(19)
C9 N1 1.369(2)
C10 C12 1.364(2)
C10 C11 1.5044(19)
C11 H11A 0.9800
C11 H11B 0.9800
C11 H11C 0.9800
C12 C13 1.4932(19)
C13 C14 1.385(2)
C13 C18 1.390(2)
C14 C15 1.384(2)
C14 H14 0.9500
C15 C16 1.377(2)
C15 H15 0.9500
C16 C17 1.376(3)
C16 H16 0.9500
C17 C18 1.383(2)
C17 H17 0.9500
C18 H18 0.9500
